data_2106977
loop_
_publ_author_name
'Hazell, R.G.'
'Hazell, A.C.'
'Kratochvil, B.'

_publ_section_title
;
 Structure of Sodium Hydrogenphosphite
;
_journal_name_full 'Acta Crystallographica B (24,1968-38,1982)'
_journal_page_first 1267
_journal_page_last 1269
_journal_volume 38
_journal_year 1982
_chemical_formula_sum 'H2.5 Na0.5 O3 P'
_chemical_name_systematic 'Na.5 H2.5 P O3'
_space_group_IT_number 165
_symmetry_space_group_name_Hall '-P 3 2"c'
_symmetry_space_group_name_H-M 'P -3 c 1'
_cell_angle_alpha 90
_cell_angle_beta 90
_cell_angle_gamma 120
_cell_formula_units_Z 4
_cell_length_a 5.908
_cell_length_b 5.908
_cell_length_c 9.554
_cell_volume 288.800
_citation_journal_id_ASTM ACBCAR
_cod_data_source_file Hazell_ACBCAR_1982_1715.cif
_cod_data_source_block H2.5Na0.5O3P1
_cod_original_cell_volume 288.7998
_cod_original_formula_sum 'H2.5 Na0.5 O3 P1'
_cod_database_code 2106977

loop_
_symmetry_equiv_pos_as_xyz
x,y,z
-y,x-y,z
-x+y,-x,z
y,x,-z+1/2
-x,-x+y,-z+1/2
x-y,-y,-z+1/2
-x,-y,-z
y,-x+y,-z
x-y,x,-z
-y,-x,z-1/2
x,x-y,z-1/2
-x+y,y,z-1/2

loop_
_atom_site_label
_atom_site_type_symbol
_atom_site_fract_x
_atom_site_fract_y
_atom_site_fract_z
_atom_site_occupancy
_atom_site_U_iso_or_equiv
P1 P+3 0.6667 0.3333 0.5964 1 0.0
Na1 Na+1 0 0 0 1 0.0
H2 H+1 0.389 0.335 0.678 0.5 0.0
O1 O-2 0.38801 0.25546 0.64008 1 0.0
H1 H+1 0.6667 0.3333 0.468 1 0.0
